data_4034609
loop_
_publ_author_name
'Amer, Mostafa Mahmoud'
'Abas, Hossay'
'Leonard, Daniel J.'
'Ward, John W.'
'Clayden, Jonathan'

_publ_section_title
;
 Amino Acid-Derived trans- N-Chloroformylimidazolidinones: Scalable,
 Stereoselective Synthesis, Structure, and Utility.
;
_journal_issue 11
_journal_name_full 'The Journal of organic chemistry'
_journal_page_first 7199
_journal_page_last 7206
_journal_paper_doi 10.1021/acs.joc.9b00727
_journal_volume 84
_journal_year 2019
_chemical_absolute_configuration ad
_chemical_formula_moiety 'C12 H21 Cl N2 O2'
_chemical_formula_sum 'C12 H21 Cl N2 O2'
_chemical_formula_weight 260.76
_space_group_crystal_system monoclinic
_space_group_IT_number 4
_space_group_name_Hall 'P 2yb'
_space_group_name_H-M_alt 'P 1 21 1'
_atom_sites_solution_hydrogens geom
_atom_sites_solution_primary dual
_audit_creation_date 2018-04-13
_audit_creation_method
;
Olex2 1.2
(compiled 2018.04.03 svn.r3497 for OlexSys, GUI svn.r5486)
;
_cell_angle_alpha 90
_cell_angle_beta 94.6170(10)
_cell_angle_gamma 90
_cell_formula_units_Z 4
_cell_length_a 8.11000(10)
_cell_length_b 14.6693(2)
_cell_length_c 11.5814(2)
_cell_measurement_reflns_used 7944
_cell_measurement_temperature 100(2)
_cell_measurement_theta_max 27.47
_cell_measurement_theta_min 2.24
_cell_volume 1373.35(3)
_computing_cell_refinement 'SAINT v8.37A (Bruker, 2015)'
_computing_data_collection 'Bruker Apex suite'
_computing_data_reduction 'SAINT v8.37A (Bruker, 2015)'
_computing_molecular_graphics 'Olex2 (Dolomanov et al., 2009)'
_computing_publication_material 'Olex2 (Dolomanov et al., 2009)'
_computing_structure_refinement 'ShelXL (Sheldrick, 2015)'
_computing_structure_solution 'ShelXT (Sheldrick, 2015)'
_diffrn_ambient_temperature 100(2)
_diffrn_detector 'Bruker area detector'
_diffrn_detector_type 'CCD area detector'
_diffrn_measured_fraction_theta_full 1.000
_diffrn_measured_fraction_theta_max 0.999
_diffrn_measurement_device 'Bruker Apex II kappa CCD area detector'
_diffrn_measurement_device_type 'Bruker APEX-II CCD'
_diffrn_measurement_method '\f and \w scans'
_diffrn_radiation_monochromator graphite
_diffrn_radiation_type MoK\a
_diffrn_radiation_wavelength 0.71073
_diffrn_reflns_av_R_equivalents 0.0356
_diffrn_reflns_av_unetI/netI 0.0331
_diffrn_reflns_Laue_measured_fraction_full 1.000
_diffrn_reflns_Laue_measured_fraction_max 0.999
_diffrn_reflns_limit_h_max 10
_diffrn_reflns_limit_h_min -10
_diffrn_reflns_limit_k_max 19
_diffrn_reflns_limit_k_min -19
_diffrn_reflns_limit_l_max 15
_diffrn_reflns_limit_l_min -15
_diffrn_reflns_number 25490
_diffrn_reflns_point_group_measured_fraction_full 1.000
_diffrn_reflns_point_group_measured_fraction_max 0.998
_diffrn_reflns_theta_full 25.242
_diffrn_reflns_theta_max 27.936
_diffrn_reflns_theta_min 1.764
_diffrn_source 'fine-focus sealed tube'
_diffrn_standards_number 0
_exptl_absorpt_coefficient_mu 0.272
_exptl_absorpt_correction_T_max 0.7440
_exptl_absorpt_correction_T_min 0.6118
_exptl_absorpt_correction_type multi-scan
_exptl_absorpt_process_details
'SADABS-2014/5 (Bruker,2014/5) was used for absorption correction. wR2(int) was 0.0773 before and 0.0447 after correction. The Ratio of minimum to maximum transmission is 0.8223. The \l/2 correction factor is Not present.'
_exptl_crystal_colour colourless
_exptl_crystal_colour_primary colourless
_exptl_crystal_density_diffrn 1.261
_exptl_crystal_description block
_exptl_crystal_F_000 560
_exptl_crystal_size_max 0.401
_exptl_crystal_size_mid 0.347
_exptl_crystal_size_min 0.242
_refine_diff_density_max 0.263
_refine_diff_density_min -0.148
_refine_diff_density_rms 0.037
_refine_ls_abs_structure_details
;
 Flack x determined using 2770 quotients [(I+)-(I-)]/[(I+)+(I-)]
 (Parsons, Flack and Wagner, Acta Cryst. B69 (2013) 249-259).
;
_refine_ls_abs_structure_Flack 0.03(2)
_refine_ls_extinction_method none
_refine_ls_goodness_of_fit_ref 1.038
_refine_ls_hydrogen_treatment constr
_refine_ls_matrix_type full
_refine_ls_number_parameters 319
_refine_ls_number_reflns 6592
_refine_ls_number_restraints 1
_refine_ls_restrained_S_all 1.038
_refine_ls_R_factor_all 0.0340
_refine_ls_R_factor_gt 0.0302
_refine_ls_shift/su_max 0.001
_refine_ls_shift/su_mean 0.000
_refine_ls_structure_factor_coef Fsqd
_refine_ls_weighting_details 'w=1/[\s^2^(Fo^2^)+(0.0350P)^2^+0.1602P] where P=(Fo^2^+2Fc^2^)/3'
_refine_ls_weighting_scheme calc
_refine_ls_wR_factor_gt 0.0680
_refine_ls_wR_factor_ref 0.0698
_reflns_Friedel_coverage 0.924
_reflns_Friedel_fraction_full 1.000
_reflns_Friedel_fraction_max 0.997
_reflns_number_gt 6164
_reflns_number_total 6592
_reflns_threshold_expression 'I > 2\s(I)'
_cod_data_source_file jo9b00727_si_002.cif
_cod_data_source_block testm1_compound_2p
_cod_database_code 4034609
_shelx_shelxl_version_number 2017/1
_shelx_space_group_comment
;
The symmetry employed for this shelxl refinement is uniquely defined
by the following loop, which should always be used as a source of
symmetry information in preference to the above space-group names.
They are only intended as comments.
;
_olex2_refinement_description
;
1. Fixed Uiso
 At 1.2 times of:
  All C(H) groups
 At 1.5 times of:
  All C(H,H,H) groups
2.a Ternary CH refined with riding coordinates:
 C1(H1), C2(H2), C10(H10), C13(H13), C14(H14), C22(H22)
2.b Idealised Me refined as rotating group:
 C4(H4A,H4B,H4C), C6(H6A,H6B,H6C), C7(H7A,H7B,H7C), C8(H8A,H8B,H8C), C11(H11A,
 H11B,H11C), C12(H12A,H12B,H12C), C16(H16A,H16B,H16C), C18(H18A,H18B,H18C),
 C19(H19A,H19B,H19C), C20(H20A,H20B,H20C), C23(H23A,H23B,H23C), C24(H24A,H24B,
 H24C)
;
_olex2_submission_special_instructions 'No special instructions were received'

loop_
_space_group_symop_operation_xyz
'x, y, z'
'-x, y+1/2, -z'

loop_
_atom_site_label
_atom_site_type_symbol
_atom_site_fract_x
_atom_site_fract_y
_atom_site_fract_z
_atom_site_U_iso_or_equiv
_atom_site_adp_type
_atom_site_occupancy
_atom_site_site_symmetry_order
_atom_site_calc_flag
_atom_site_refinement_flags_posn
Cl1 Cl 0.45559(7) 0.29338(4) 1.12289(4) 0.02068(12) Uani 1 1 d .
O1 O 0.36058(19) 0.26028(10) 0.90817(13) 0.0193(3) Uani 1 1 d .
O2 O 0.6725(2) 0.55412(11) 0.77088(14) 0.0262(4) Uani 1 1 d .
N1 N 0.7307(2) 0.48926(12) 0.94861(15) 0.0166(4) Uani 1 1 d .
N2 N 0.5708(2) 0.36420(12) 0.93512(14) 0.0135(3) Uani 1 1 d .
C1 C 0.7126(2) 0.40237(14) 1.00720(18) 0.0137(4) Uani 1 1 d .
H1 H 0.680697 0.413142 1.087715 0.016 Uiso 1 1 calc R
C2 C 0.5565(3) 0.40538(14) 0.81732(17) 0.0145(4) Uani 1 1 d .
H2 H 0.610087 0.364615 0.762115 0.017 Uiso 1 1 calc R
C3 C 0.6602(3) 0.49140(15) 0.83899(18) 0.0177(4) Uani 1 1 d .
C4 C 0.8156(3) 0.56870(16) 1.0003(2) 0.0248(5) Uani 1 1 d .
H4A H 0.817279 0.564927 1.084851 0.037 Uiso 1 1 calc GR
H4B H 0.757242 0.624198 0.973291 0.037 Uiso 1 1 calc GR
H4C H 0.929293 0.570409 0.977441 0.037 Uiso 1 1 calc GR
C5 C 0.8702(3) 0.34172(16) 1.01072(19) 0.0182(4) Uani 1 1 d .
C6 C 1.0123(3) 0.39153(18) 1.0810(2) 0.0265(5) Uani 1 1 d .
H6A H 1.044191 0.445543 1.038234 0.040 Uiso 1 1 calc GR
H6B H 1.107481 0.350540 1.093401 0.040 Uiso 1 1 calc GR
H6C H 0.975579 0.410207 1.156011 0.040 Uiso 1 1 calc GR
C7 C 0.9212(3) 0.32147(17) 0.8886(2) 0.0250(5) Uani 1 1 d .
H7A H 0.836100 0.283912 0.846743 0.038 Uiso 1 1 calc GR
H7B H 1.026795 0.288666 0.894118 0.038 Uiso 1 1 calc GR
H7C H 0.933195 0.378889 0.846812 0.038 Uiso 1 1 calc GR
C8 C 0.8403(3) 0.25199(16) 1.0740(2) 0.0238(5) Uani 1 1 d .
H8A H 0.807467 0.265301 1.151824 0.036 Uiso 1 1 calc GR
H8B H 0.942143 0.215775 1.079900 0.036 Uiso 1 1 calc GR
H8C H 0.752086 0.217626 1.030578 0.036 Uiso 1 1 calc GR
C9 C 0.4592(2) 0.30377(15) 0.96793(17) 0.0145(4) Uani 1 1 d .
C10 C 0.3782(3) 0.42770(16) 0.76897(17) 0.0179(4) Uani 1 1 d .
H10 H 0.311283 0.370981 0.775715 0.021 Uiso 1 1 calc R
C11 C 0.3750(3) 0.45076(17) 0.64016(19) 0.0242(5) Uani 1 1 d .
H11A H 0.428620 0.509857 0.630603 0.036 Uiso 1 1 calc GR
H11B H 0.260116 0.453687 0.606988 0.036 Uiso 1 1 calc GR
H11C H 0.434316 0.403526 0.600273 0.036 Uiso 1 1 calc GR
C12 C 0.2977(3) 0.50181(18) 0.8379(2) 0.0271(5) Uani 1 1 d .
H12A H 0.304046 0.484710 0.919933 0.041 Uiso 1 1 calc GR
H12B H 0.181478 0.508639 0.808830 0.041 Uiso 1 1 calc GR
H12C H 0.355803 0.559670 0.829180 0.041 Uiso 1 1 calc GR
Cl2 Cl 0.80286(8) 0.42083(4) 0.52862(5) 0.02553(13) Uani 1 1 d .
O3 O 0.7606(2) 0.43578(12) 0.30574(15) 0.0298(4) Uani 1 1 d .
O4 O 0.3791(2) 0.72627(11) 0.34340(13) 0.0209(3) Uani 1 1 d .
N007 N 0.6876(2) 0.56183(12) 0.40530(15) 0.0145(4) Uani 1 1 d .
N008 N 0.5663(2) 0.68004(12) 0.48939(15) 0.0150(4) Uani 1 1 d .
C13 C 0.7113(3) 0.62157(14) 0.50824(17) 0.0141(4) Uani 1 1 d .
H13 H 0.704519 0.584932 0.580521 0.017 Uiso 1 1 calc R
C14 C 0.5785(3) 0.60478(14) 0.31188(18) 0.0146(4) Uani 1 1 d .
H14 H 0.646768 0.633310 0.253439 0.017 Uiso 1 1 calc R
C15 C 0.4955(3) 0.67900(14) 0.38000(18) 0.0153(4) Uani 1 1 d .
C16 C 0.4909(3) 0.72814(16) 0.58224(19) 0.0200(5) Uani 1 1 d .
H16A H 0.513356 0.694777 0.655131 0.030 Uiso 1 1 calc GR
H16B H 0.371170 0.732294 0.563530 0.030 Uiso 1 1 calc GR
H16C H 0.537745 0.789616 0.590368 0.030 Uiso 1 1 calc GR
C17 C 0.8786(3) 0.67478(15) 0.51314(19) 0.0189(4) Uani 1 1 d .
C18 C 0.9053(3) 0.71960(19) 0.3971(2) 0.0293(6) Uani 1 1 d .
H18A H 0.911949 0.672434 0.337711 0.044 Uiso 1 1 calc GR
H18B H 1.008479 0.754632 0.404100 0.044 Uiso 1 1 calc GR
H18C H 0.812501 0.760489 0.374957 0.044 Uiso 1 1 calc GR
C19 C 0.8795(3) 0.74768(18) 0.6084(2) 0.0293(6) Uani 1 1 d .
H19A H 0.799814 0.795671 0.584652 0.044 Uiso 1 1 calc GR
H19B H 0.990443 0.774183 0.620874 0.044 Uiso 1 1 calc GR
H19C H 0.848881 0.719705 0.680491 0.044 Uiso 1 1 calc GR
C20 C 1.0206(3) 0.60893(19) 0.5451(3) 0.0320(6) Uani 1 1 d .
H20A H 1.004264 0.580161 0.619670 0.048 Uiso 1 1 calc GR
H20B H 1.125488 0.642440 0.550926 0.048 Uiso 1 1 calc GR
H20C H 1.023291 0.561907 0.485158 0.048 Uiso 1 1 calc GR
C21 C 0.7476(3) 0.47730(15) 0.39389(19) 0.0197(5) Uani 1 1 d .
C22 C 0.4505(3) 0.53919(15) 0.25118(18) 0.0175(4) Uani 1 1 d .
H22 H 0.512997 0.486644 0.221169 0.021 Uiso 1 1 calc R
C23 C 0.3311(3) 0.50068(17) 0.3337(2) 0.0251(5) Uani 1 1 d .
H23A H 0.393830 0.471687 0.399645 0.038 Uiso 1 1 calc GR
H23B H 0.259061 0.455422 0.292947 0.038 Uiso 1 1 calc GR
H23C H 0.263497 0.550158 0.361650 0.038 Uiso 1 1 calc GR
C24 C 0.3588(3) 0.58549(17) 0.1472(2) 0.0272(6) Uani 1 1 d .
H24A H 0.297199 0.638005 0.173536 0.041 Uiso 1 1 calc GR
H24B H 0.281617 0.542136 0.107615 0.041 Uiso 1 1 calc GR
H24C H 0.438567 0.606130 0.093598 0.041 Uiso 1 1 calc GR

loop_
_atom_site_aniso_label
_atom_site_aniso_U_11
_atom_site_aniso_U_22
_atom_site_aniso_U_33
_atom_site_aniso_U_23
_atom_site_aniso_U_13
_atom_site_aniso_U_12
Cl1 0.0206(2) 0.0259(3) 0.0158(2) 0.0064(2) 0.00281(19) -0.0030(2)
O1 0.0175(8) 0.0181(7) 0.0217(8) 0.0019(6) -0.0016(6) -0.0038(6)
O2 0.0403(10) 0.0181(8) 0.0210(8) 0.0030(7) 0.0069(7) -0.0078(7)
N1 0.0184(9) 0.0131(8) 0.0186(9) -0.0028(7) 0.0045(7) -0.0039(7)
N2 0.0138(9) 0.0141(8) 0.0124(8) 0.0005(7) 0.0001(7) -0.0013(7)
C1 0.0117(9) 0.0153(10) 0.0138(9) -0.0019(8) 0.0004(8) -0.0024(8)
C2 0.0187(10) 0.0137(10) 0.0116(9) 0.0006(7) 0.0040(8) -0.0012(8)
C3 0.0221(11) 0.0152(10) 0.0166(10) -0.0017(8) 0.0067(9) -0.0010(9)
C4 0.0272(13) 0.0170(12) 0.0302(13) -0.0066(10) 0.0020(10) -0.0081(10)
C5 0.0136(10) 0.0207(11) 0.0203(10) -0.0038(9) 0.0011(8) 0.0011(9)
C6 0.0136(11) 0.0319(13) 0.0331(13) -0.0075(10) -0.0030(10) 0.0000(10)
C7 0.0188(11) 0.0294(13) 0.0274(12) -0.0069(10) 0.0051(10) 0.0024(9)
C8 0.0208(12) 0.0210(11) 0.0287(12) -0.0006(10) -0.0033(10) 0.0074(10)
C9 0.0125(9) 0.0161(10) 0.0150(9) 0.0023(8) 0.0012(8) 0.0026(8)
C10 0.0202(10) 0.0188(10) 0.0143(9) 0.0015(9) -0.0004(8) 0.0005(9)
C11 0.0294(13) 0.0273(12) 0.0156(10) 0.0036(9) 0.0000(10) 0.0050(10)
C12 0.0265(13) 0.0345(14) 0.0207(11) -0.0004(10) 0.0041(10) 0.0110(11)
Cl2 0.0311(3) 0.0175(3) 0.0277(3) 0.0044(2) 0.0010(2) 0.0081(2)
O3 0.0367(10) 0.0261(10) 0.0264(9) -0.0093(7) 0.0016(8) 0.0126(8)
O4 0.0227(8) 0.0163(8) 0.0225(8) -0.0002(6) -0.0055(7) 0.0048(7)
N007 0.0159(9) 0.0134(9) 0.0141(8) -0.0014(7) 0.0006(7) 0.0006(7)
N008 0.0171(9) 0.0132(8) 0.0144(8) -0.0021(7) 0.0006(7) 0.0019(7)
C13 0.0169(11) 0.0125(10) 0.0128(9) -0.0003(8) 0.0000(8) 0.0009(8)
C14 0.0165(10) 0.0141(10) 0.0130(9) -0.0001(8) 0.0003(8) -0.0010(8)
C15 0.0187(11) 0.0114(10) 0.0158(10) 0.0002(8) 0.0006(8) -0.0032(8)
C16 0.0235(12) 0.0181(11) 0.0188(10) -0.0047(9) 0.0038(9) 0.0031(9)
C17 0.0158(11) 0.0192(11) 0.0211(11) -0.0001(9) -0.0016(9) -0.0030(9)
C18 0.0279(13) 0.0327(14) 0.0270(12) 0.0025(11) 0.0010(10) -0.0154(11)
C19 0.0268(13) 0.0302(13) 0.0302(13) -0.0080(11) -0.0027(11) -0.0099(11)
C20 0.0159(12) 0.0324(14) 0.0471(16) -0.0001(12) -0.0006(11) -0.0002(11)
C21 0.0190(11) 0.0185(11) 0.0215(10) 0.0009(9) 0.0019(9) 0.0046(9)
C22 0.0217(11) 0.0150(10) 0.0156(10) -0.0030(8) 0.0007(9) -0.0031(9)
C23 0.0273(13) 0.0284(13) 0.0196(11) -0.0003(10) 0.0007(10) -0.0113(11)
C24 0.0336(14) 0.0265(13) 0.0200(11) 0.0008(10) -0.0075(10) -0.0092(11)

loop_
_atom_type_symbol
_atom_type_description
_atom_type_scat_dispersion_real
_atom_type_scat_dispersion_imag
_atom_type_scat_source
C C 0.0033 0.0016 'International Tables Vol C Tables 4.2.6.8 and 6.1.1.4'
H H 0.0000 0.0000 'International Tables Vol C Tables 4.2.6.8 and 6.1.1.4'
Cl Cl 0.1484 0.1585 'International Tables Vol C Tables 4.2.6.8 and 6.1.1.4'
N N 0.0061 0.0033 'International Tables Vol C Tables 4.2.6.8 and 6.1.1.4'
O O 0.0106 0.0060 'International Tables Vol C Tables 4.2.6.8 and 6.1.1.4'

loop_
_geom_angle_atom_site_label_1
_geom_angle_atom_site_label_2
_geom_angle_atom_site_label_3
_geom_angle
C1 N1 C4 124.78(18)
C3 N1 C1 114.03(17)
C3 N1 C4 121.19(19)
C1 N2 C2 111.36(16)
C9 N2 C1 127.03(17)
C9 N2 C2 121.52(17)
N1 C1 N2 99.89(16)
N1 C1 H1 109.8
N1 C1 C5 113.51(17)
N2 C1 H1 109.8
N2 C1 C5 113.53(16)
C5 C1 H1 109.8
N2 C2 H2 109.7
N2 C2 C3 100.59(17)
N2 C2 C10 114.86(16)
C3 C2 H2 109.7
C3 C2 C10 111.84(18)
C10 C2 H2 109.7
O2 C3 N1 125.0(2)
O2 C3 C2 126.1(2)
N1 C3 C2 108.75(18)
N1 C4 H4A 109.5
N1 C4 H4B 109.5
N1 C4 H4C 109.5
H4A C4 H4B 109.5
H4A C4 H4C 109.5
H4B C4 H4C 109.5
C6 C5 C1 108.71(18)
C7 C5 C1 111.61(18)
C7 C5 C6 109.48(19)
C7 C5 C8 109.80(19)
C8 C5 C1 109.97(17)
C8 C5 C6 107.16(19)
C5 C6 H6A 109.5
C5 C6 H6B 109.5
C5 C6 H6C 109.5
H6A C6 H6B 109.5
H6A C6 H6C 109.5
H6B C6 H6C 109.5
C5 C7 H7A 109.5
C5 C7 H7B 109.5
C5 C7 H7C 109.5
H7A C7 H7B 109.5
H7A C7 H7C 109.5
H7B C7 H7C 109.5
C5 C8 H8A 109.5
C5 C8 H8B 109.5
C5 C8 H8C 109.5
H8A C8 H8B 109.5
H8A C8 H8C 109.5
H8B C8 H8C 109.5
O1 C9 Cl1 117.77(16)
O1 C9 N2 128.42(19)
N2 C9 Cl1 113.74(15)
C2 C10 H10 107.1
C11 C10 C2 110.06(18)
C11 C10 H10 107.1
C12 C10 C2 112.91(18)
C12 C10 H10 107.1
C12 C10 C11 112.25(19)
C10 C11 H11A 109.5
C10 C11 H11B 109.5
C10 C11 H11C 109.5
H11A C11 H11B 109.5
H11A C11 H11C 109.5
H11B C11 H11C 109.5
C10 C12 H12A 109.5
C10 C12 H12B 109.5
C10 C12 H12C 109.5
H12A C12 H12B 109.5
H12A C12 H12C 109.5
H12B C12 H12C 109.5
C13 N007 C14 111.55(16)
C21 N007 C13 127.02(18)
C21 N007 C14 121.37(18)
C13 N008 C16 123.66(17)
C15 N008 C13 114.31(17)
C15 N008 C16 121.68(19)
N007 C13 H13 110.1
N007 C13 C17 112.39(16)
N008 C13 N007 100.22(16)
N008 C13 H13 110.1
N008 C13 C17 113.51(17)
C17 C13 H13 110.1
N007 C14 H14 110.0
N007 C14 C15 100.81(16)
N007 C14 C22 114.07(17)
C15 C14 H14 110.0
C15 C14 C22 111.74(18)
C22 C14 H14 110.0
O4 C15 N008 125.4(2)
O4 C15 C14 125.81(19)
N008 C15 C14 108.67(18)
N008 C16 H16A 109.5
N008 C16 H16B 109.5
N008 C16 H16C 109.5
H16A C16 H16B 109.5
H16A C16 H16C 109.5
H16B C16 H16C 109.5
C18 C17 C13 111.55(18)
C18 C17 C19 109.9(2)
C19 C17 C13 109.15(18)
C20 C17 C13 109.21(18)
C20 C17 C18 109.2(2)
C20 C17 C19 107.9(2)
C17 C18 H18A 109.5
C17 C18 H18B 109.5
C17 C18 H18C 109.5
H18A C18 H18B 109.5
H18A C18 H18C 109.5
H18B C18 H18C 109.5
C17 C19 H19A 109.5
C17 C19 H19B 109.5
C17 C19 H19C 109.5
H19A C19 H19B 109.5
H19A C19 H19C 109.5
H19B C19 H19C 109.5
C17 C20 H20A 109.5
C17 C20 H20B 109.5
C17 C20 H20C 109.5
H20A C20 H20B 109.5
H20A C20 H20C 109.5
H20B C20 H20C 109.5
O3 C21 Cl2 118.24(17)
O3 C21 N007 127.6(2)
N007 C21 Cl2 114.11(16)
C14 C22 H22 107.3
C23 C22 C14 112.57(18)
C23 C22 H22 107.3
C23 C22 C24 111.5(2)
C24 C22 C14 110.48(18)
C24 C22 H22 107.3
C22 C23 H23A 109.5
C22 C23 H23B 109.5
C22 C23 H23C 109.5
H23A C23 H23B 109.5
H23A C23 H23C 109.5
H23B C23 H23C 109.5
C22 C24 H24A 109.5
C22 C24 H24B 109.5
C22 C24 H24C 109.5
H24A C24 H24B 109.5
H24A C24 H24C 109.5
H24B C24 H24C 109.5

loop_
_geom_bond_atom_site_label_1
_geom_bond_atom_site_label_2
_geom_bond_distance
Cl1 C9 1.804(2)
O1 C9 1.199(3)
O2 C3 1.221(3)
N1 C1 1.457(3)
N1 C3 1.350(3)
N1 C4 1.457(3)
N2 C1 1.476(3)
N2 C2 1.488(2)
N2 C9 1.343(3)
C1 H1 1.0000
C1 C5 1.556(3)
C2 H2 1.0000
C2 C3 1.526(3)
C2 C10 1.543(3)
C4 H4A 0.9800
C4 H4B 0.9800
C4 H4C 0.9800
C5 C6 1.540(3)
C5 C7 1.535(3)
C5 C8 1.535(3)
C6 H6A 0.9800
C6 H6B 0.9800
C6 H6C 0.9800
C7 H7A 0.9800
C7 H7B 0.9800
C7 H7C 0.9800
C8 H8A 0.9800
C8 H8B 0.9800
C8 H8C 0.9800
C10 H10 1.0000
C10 C11 1.528(3)
C10 C12 1.526(3)
C11 H11A 0.9800
C11 H11B 0.9800
C11 H11C 0.9800
C12 H12A 0.9800
C12 H12B 0.9800
C12 H12C 0.9800
Cl2 C21 1.791(2)
O3 C21 1.201(3)
O4 C15 1.219(3)
N007 C13 1.480(3)
N007 C14 1.482(3)
N007 C21 1.342(3)
N008 C13 1.457(3)
N008 C15 1.348(3)
N008 C16 1.461(3)
C13 H13 1.0000
C13 C17 1.562(3)
C14 H14 1.0000
C14 C15 1.532(3)
C14 C22 1.543(3)
C16 H16A 0.9800
C16 H16B 0.9800
C16 H16C 0.9800
C17 C18 1.527(3)
C17 C19 1.536(3)
C17 C20 1.526(3)
C18 H18A 0.9800
C18 H18B 0.9800
C18 H18C 0.9800
C19 H19A 0.9800
C19 H19B 0.9800
C19 H19C 0.9800
C20 H20A 0.9800
C20 H20B 0.9800
C20 H20C 0.9800
C22 H22 1.0000
C22 C23 1.523(3)
C22 C24 1.523(3)
C23 H23A 0.9800
C23 H23B 0.9800
C23 H23C 0.9800
C24 H24A 0.9800
C24 H24B 0.9800
C24 H24C 0.9800
